data_4513969
loop_
_publ_author_name
'Zhu, Yuyang'
'Zhou, Wentong'
'Petryna, Ellen M.'
'Rogers, Brock R.'
'Day, Cynthia S.'
'Jones, Amanda C.'

_publ_section_title
;
 Insights into Alkene Activation by Gold: Nucleophile Activation with Base
 as a Trigger for Generation of Lewis Acidic Gold
;
_journal_name_full 'ACS Catalysis'
_journal_page_first 7357
_journal_paper_doi 10.1021/acscatal.6b01674
_journal_year 2016
_chemical_formula_sum 'C35 H32 Au O P'
_chemical_formula_weight 696.54
_space_group_crystal_system monoclinic
_space_group_IT_number 14
_space_group_name_Hall '-P 2ybc'
_space_group_name_H-M_alt 'P 1 21/c 1'
_symmetry_space_group_name_Hall '-P 2ybc'
_symmetry_space_group_name_H-M 'P 1 21/c 1'
_atom_sites_solution_hydrogens geom
_atom_sites_solution_primary direct
_atom_sites_solution_secondary difmap
_audit_creation_method SHELXL-2014/7
_cell_angle_alpha 90
_cell_angle_beta 90.3420(10)
_cell_angle_gamma 90
_cell_formula_units_Z 4
_cell_length_a 16.333(2)
_cell_length_b 8.8197(11)
_cell_length_c 19.533(2)
_cell_measurement_reflns_used 4100
_cell_measurement_temperature 193(2)
_cell_measurement_theta_max 23.08
_cell_measurement_theta_min 3.74
_cell_volume 2813.7(6)
_computing_cell_refinement 'Bruker APEX2 v2014.7'
_computing_data_collection 'Bruker SMART'
_computing_data_reduction 'Bruker APEX2 v2014.7'
_computing_molecular_graphics 'Bruker APEX2 v2014.7'
_computing_publication_material 'Bruker APEX2 v2014.7'
_computing_structure_refinement 'SHELXL-2014 (Sheldrick, 2014)'
_computing_structure_solution 'SHELXL-2014 (Sheldrick, 2014)'
_diffrn_ambient_temperature 193(2)
_diffrn_measured_fraction_theta_full 0.997
_diffrn_measured_fraction_theta_max 0.997
_diffrn_measurement_device_type 'Bruker APEX CCD'
_diffrn_measurement_method '\f and \w scans'
_diffrn_radiation_monochromator graphite
_diffrn_radiation_type MoK\a
_diffrn_radiation_wavelength 0.71073
_diffrn_reflns_av_R_equivalents 0.0960
_diffrn_reflns_av_unetI/netI 0.0666
_diffrn_reflns_Laue_measured_fraction_full 0.997
_diffrn_reflns_Laue_measured_fraction_max 0.997
_diffrn_reflns_limit_h_max 20
_diffrn_reflns_limit_h_min -20
_diffrn_reflns_limit_k_max 10
_diffrn_reflns_limit_k_min -10
_diffrn_reflns_limit_l_max 23
_diffrn_reflns_limit_l_min -23
_diffrn_reflns_number 34542
_diffrn_reflns_point_group_measured_fraction_full 0.997
_diffrn_reflns_point_group_measured_fraction_max 0.997
_diffrn_reflns_reduction_process narrow-frame
_diffrn_reflns_theta_full 25.242
_diffrn_reflns_theta_max 25.996
_diffrn_reflns_theta_min 3.561
_diffrn_source 'sealed tube'
_exptl_absorpt_coefficient_mu 5.312
_exptl_absorpt_correction_T_max 0.7460
_exptl_absorpt_correction_T_min 0.5831
_exptl_absorpt_correction_type multi-scan
_exptl_absorpt_process_details
;
 Data were corrected for scaling and absorption effects using the
 multi-scan technique (SADABS). The ratio of minimum
 to maximum apparent transmission was 0.782. The
 calculated minimum and maximum transmission
 coefficients (based on crystal size) are 0.362 and 0.901.
;
_exptl_crystal_colour colourless
_exptl_crystal_density_diffrn 1.644
_exptl_crystal_description plate
_exptl_crystal_F_000 1376
_exptl_crystal_size_max 0.240
_exptl_crystal_size_mid 0.070
_exptl_crystal_size_min 0.020
_exptl_transmission_factor_max 0.7460
_exptl_transmission_factor_min 0.5831
_refine_diff_density_max 1.093
_refine_diff_density_min -0.712
_refine_diff_density_rms 0.130
_refine_ls_extinction_method none
_refine_ls_goodness_of_fit_ref 0.963
_refine_ls_hydrogen_treatment constr
_refine_ls_matrix_type full
_refine_ls_number_parameters 352
_refine_ls_number_reflns 5513
_refine_ls_number_restraints 0
_refine_ls_restrained_S_all 0.963
_refine_ls_R_factor_all 0.0656
_refine_ls_R_factor_gt 0.0367
_refine_ls_shift/su_max 0.001
_refine_ls_shift/su_mean 0.000
_refine_ls_structure_factor_coef Fsqd
_refine_ls_weighting_details 'w=1/[\s^2^(Fo^2^)+(0.0288P)^2^] where P=(Fo^2^+2Fc^2^)/3'
_refine_ls_weighting_scheme calc
_refine_ls_wR_factor_gt 0.0658
_refine_ls_wR_factor_ref 0.0739
_reflns_number_gt 3993
_reflns_number_total 5513
_reflns_threshold_expression 'I > 2\s(I)'
_cod_data_source_file cs6b01674_si_002.cif
_cod_data_source_block a84u2m_0m
_cod_original_cell_volume 2813.8(6)
_cod_database_code 4513969
_shelx_shelxl_version_number 2014/7
_shelx_space_group_comment
;
The symmetry employed for this shelxl refinement is uniquely defined
by the following loop, which should always be used as a source of
symmetry information in preference to the above space-group names.
They are only intended as comments.
;
_shelx_estimated_absorpt_t_min 0.362
_shelx_estimated_absorpt_t_max 0.901
_computing.bruker_data_scaling 'SADABS V2014/3 (Bruker AXS)'

loop_
_space_group_symop_operation_xyz
'x, y, z'
'-x, y+1/2, -z+1/2'
'-x, -y, -z'
'x, -y-1/2, z-1/2'

loop_
_atom_site_label
_atom_site_type_symbol
_atom_site_fract_x
_atom_site_fract_y
_atom_site_fract_z
_atom_site_U_iso_or_equiv
_atom_site_adp_type
_atom_site_occupancy
_atom_site_site_symmetry_order
_atom_site_calc_flag
_atom_site_refinement_flags_posn
_atom_site_refinement_flags_adp
_atom_site_refinement_flags_occupancy
_atom_site_disorder_assembly
_atom_site_disorder_group
Au1 Au 0.62671(2) 0.30003(3) 0.76801(2) 0.02792(8) Uani 1 1 d . . . . .
P1 P 0.63259(9) 0.21416(18) 0.65750(7) 0.0259(3) Uani 1 1 d . . . . .
O1 O 0.7284(4) 0.4909(8) 0.9525(3) 0.0364(18) Uani 0.814(15) 1 d . . P A 1
C2 C 0.7180(6) 0.4317(12) 0.8832(4) 0.048(3) Uani 0.814(15) 1 d . . P A 1
H2 H 0.7541 0.3405 0.8802 0.057 Uiso 0.814(15) 1 calc R U P A 1
C1 C 0.6338(4) 0.3774(7) 0.8692(3) 0.0309(14) Uani 1 1 d . . . . .
H1A H 0.5942 0.4610 0.8762 0.037 Uiso 0.814(15) 1 calc R U P A 1
H1B H 0.6199 0.2941 0.9011 0.037 Uiso 0.814(15) 1 calc R U P A 1
H1C H 0.5779 0.3916 0.8876 0.037 Uiso 0.186(15) 1 calc R U P A 2
H1D H 0.6623 0.3012 0.8979 0.037 Uiso 0.186(15) 1 calc R U P A 2
C3 C 0.7536(4) 0.5456(8) 0.8371(3) 0.0471(19) Uani 1 1 d . . . . .
H3A H 0.7113 0.6183 0.8215 0.056 Uiso 0.814(15) 1 calc R U P A 1
H3B H 0.7781 0.4963 0.7966 0.056 Uiso 0.814(15) 1 calc R U P A 1
H3C H 0.7437 0.6032 0.7944 0.056 Uiso 0.186(15) 1 calc R U P A 2
H3D H 0.7736 0.4436 0.8244 0.056 Uiso 0.186(15) 1 calc R U P A 2
C4 C 0.8197(4) 0.6269(8) 0.8797(3) 0.0405(17) Uani 1 1 d . . . . .
C5 C 0.7764(5) 0.6227(9) 0.9497(3) 0.0512(19) Uani 1 1 d . . . . .
H5A H 0.8175 0.6220 0.9872 0.061 Uiso 0.814(15) 1 calc R U P A 1
H5B H 0.7414 0.7135 0.9551 0.061 Uiso 0.814(15) 1 calc R U P A 1
H5C H 0.8091 0.5639 0.9833 0.061 Uiso 0.186(15) 1 calc R U P A 2
H5D H 0.7686 0.7267 0.9676 0.061 Uiso 0.186(15) 1 calc R U P A 2
C6 C 0.8373(4) 0.7883(8) 0.8614(3) 0.0392(15) Uani 1 1 d . . . . .
C7 C 0.9080(4) 0.8604(8) 0.8876(4) 0.0431(18) Uani 1 1 d . . . . .
H7 H 0.9456 0.8037 0.9147 0.052 Uiso 1 1 calc R U . . .
C8 C 0.9238(4) 1.0124(8) 0.8747(4) 0.0455(18) Uani 1 1 d . . . . .
H8 H 0.9720 1.0580 0.8926 0.055 Uiso 1 1 calc R U . . .
C9 C 0.8697(5) 1.0975(8) 0.8360(4) 0.0511(19) Uani 1 1 d . . . . .
H9 H 0.8803 1.2015 0.8269 0.061 Uiso 1 1 calc R U . . .
C10 C 0.8001(5) 1.0286(8) 0.8110(4) 0.056(2) Uani 1 1 d . . . . .
H10 H 0.7625 1.0864 0.7844 0.067 Uiso 1 1 calc R U . . .
C11 C 0.7836(4) 0.8773(9) 0.8234(4) 0.0499(19) Uani 1 1 d . . . . .
H11A H 0.7347 0.8336 0.8057 0.060 Uiso 1 1 calc R U . . .
C12 C 0.8989(4) 0.5307(8) 0.8771(3) 0.0416(17) Uani 1 1 d . . . . .
C13 C 0.9448(5) 0.5322(8) 0.8176(4) 0.055(2) Uani 1 1 d . . . . .
H13 H 0.9267 0.5911 0.7797 0.066 Uiso 1 1 calc R U . . .
C14 C 1.0161(5) 0.4497(10) 0.8125(6) 0.078(3) Uani 1 1 d . . . . .
H14 H 1.0462 0.4508 0.7710 0.093 Uiso 1 1 calc R U . . .
C15 C 1.0441(6) 0.3654(11) 0.8674(6) 0.079(3) Uani 1 1 d . . . . .
H15 H 1.0942 0.3111 0.8645 0.095 Uiso 1 1 calc R U . . .
C16 C 0.9990(6) 0.3609(9) 0.9259(5) 0.073(3) Uani 1 1 d . . . . .
H16 H 1.0169 0.3007 0.9634 0.088 Uiso 1 1 calc R U . . .
C17 C 0.9266(5) 0.4442(8) 0.9309(4) 0.055(2) Uani 1 1 d . . . . .
H17 H 0.8960 0.4410 0.9720 0.066 Uiso 1 1 calc R U . . .
C18 C 0.7225(3) 0.2893(7) 0.6141(3) 0.0272(13) Uani 1 1 d . . . . .
C19 C 0.7928(4) 0.3115(9) 0.6520(3) 0.0479(18) Uani 1 1 d . . . . .
H19 H 0.7935 0.2858 0.6993 0.057 Uiso 1 1 calc R U . . .
C20 C 0.8621(4) 0.3704(10) 0.6224(4) 0.061(2) Uani 1 1 d . . . . .
H20 H 0.9106 0.3826 0.6490 0.073 Uiso 1 1 calc R U . . .
C21 C 0.8613(4) 0.4118(9) 0.5544(4) 0.054(2) Uani 1 1 d . . . . .
H21 H 0.9090 0.4537 0.5341 0.065 Uiso 1 1 calc R U . . .
C22 C 0.7918(4) 0.3924(8) 0.5163(4) 0.0480(19) Uani 1 1 d . . . . .
H22 H 0.7909 0.4210 0.4694 0.058 Uiso 1 1 calc R U . . .
C23 C 0.7223(4) 0.3308(7) 0.5462(3) 0.0411(17) Uani 1 1 d . . . . .
H23 H 0.6741 0.3173 0.5195 0.049 Uiso 1 1 calc R U . . .
C24 C 0.6436(4) 0.0080(7) 0.6548(3) 0.0259(13) Uani 1 1 d . . . . .
C25 C 0.5896(4) -0.0770(7) 0.6929(3) 0.0365(16) Uani 1 1 d . . . . .
H25 H 0.5465 -0.0281 0.7168 0.044 Uiso 1 1 calc R U . . .
C26 C 0.5978(4) -0.2328(7) 0.6965(4) 0.0451(18) Uani 1 1 d . . . . .
H26 H 0.5597 -0.2906 0.7222 0.054 Uiso 1 1 calc R U . . .
C27 C 0.6598(4) -0.3034(8) 0.6637(3) 0.0379(15) Uani 1 1 d . . . . .
H27 H 0.6656 -0.4103 0.6671 0.045 Uiso 1 1 calc R U . . .
C28 C 0.7137(4) -0.2216(8) 0.6258(3) 0.0417(17) Uani 1 1 d . . . . .
H28 H 0.7566 -0.2722 0.6024 0.050 Uiso 1 1 calc R U . . .
C29 C 0.7067(4) -0.0641(7) 0.6209(3) 0.0357(16) Uani 1 1 d . . . . .
H29 H 0.7447 -0.0074 0.5947 0.043 Uiso 1 1 calc R U . . .
C30 C 0.5457(4) 0.2611(6) 0.6031(3) 0.0269(14) Uani 1 1 d . . . . .
C31 C 0.5295(4) 0.1863(7) 0.5413(3) 0.0322(14) Uani 1 1 d . . . . .
H31 H 0.5628 0.1037 0.5273 0.039 Uiso 1 1 calc R U . . .
C32 C 0.4650(4) 0.2335(7) 0.5013(3) 0.0400(17) Uani 1 1 d . . . . .
H32 H 0.4541 0.1829 0.4593 0.048 Uiso 1 1 calc R U . . .
C33 C 0.4159(4) 0.3521(7) 0.5206(4) 0.0412(17) Uani 1 1 d . . . . .
H33 H 0.3722 0.3845 0.4917 0.049 Uiso 1 1 calc R U . . .
C34 C 0.4305(4) 0.4236(8) 0.5820(4) 0.0426(18) Uani 1 1 d . . . . .
H34 H 0.3961 0.5044 0.5962 0.051 Uiso 1 1 calc R U . . .
C35 C 0.4948(4) 0.3787(7) 0.6230(3) 0.0346(15) Uani 1 1 d . . . . .
H35 H 0.5044 0.4287 0.6654 0.042 Uiso 1 1 calc R U . . .
O1' O 0.709(2) 0.560(5) 0.9392(19) 0.058(11) Uiso 0.186(15) 1 d . . P A 2
C2' C 0.6815(19) 0.531(4) 0.8720(15) 0.021(9) Uiso 0.186(15) 1 d . . P A 2
H2' H 0.6437 0.6149 0.8575 0.025 Uiso 0.186(15) 1 calc R U P A 2

loop_
_atom_site_aniso_label
_atom_site_aniso_U_11
_atom_site_aniso_U_22
_atom_site_aniso_U_33
_atom_site_aniso_U_23
_atom_site_aniso_U_13
_atom_site_aniso_U_12
Au1 0.02873(13) 0.02913(12) 0.02590(12) -0.00326(12) 0.00102(8) -0.00291(13)
P1 0.0283(8) 0.0250(8) 0.0244(8) -0.0008(7) 0.0014(6) 0.0002(7)
O1 0.053(4) 0.034(4) 0.022(3) 0.001(3) 0.002(3) -0.008(3)
C2 0.065(7) 0.056(7) 0.023(5) -0.003(4) 0.013(4) -0.007(5)
C1 0.027(4) 0.043(4) 0.022(3) 0.000(3) 0.000(3) -0.011(3)
C3 0.051(5) 0.059(5) 0.031(4) 0.002(3) -0.006(3) -0.021(4)
C4 0.036(4) 0.052(4) 0.034(4) -0.003(3) -0.002(3) -0.007(3)
C5 0.049(5) 0.064(5) 0.040(4) 0.000(4) 0.003(4) -0.017(4)
C6 0.036(4) 0.044(4) 0.038(4) -0.005(3) 0.001(3) 0.000(4)
C7 0.035(4) 0.044(4) 0.051(5) -0.007(3) -0.008(3) 0.002(3)
C8 0.040(4) 0.036(4) 0.061(5) -0.001(4) -0.004(4) -0.005(3)
C9 0.052(5) 0.036(4) 0.065(5) -0.002(4) -0.001(4) 0.010(4)
C10 0.054(5) 0.044(5) 0.069(6) 0.003(4) -0.004(4) 0.007(4)
C11 0.037(4) 0.055(5) 0.057(5) -0.003(4) -0.012(4) 0.000(4)
C12 0.049(5) 0.039(4) 0.037(4) -0.003(3) -0.007(3) -0.013(3)
C13 0.054(5) 0.044(5) 0.067(6) 0.012(4) 0.018(4) 0.000(4)
C14 0.061(6) 0.059(6) 0.113(9) 0.006(6) 0.030(6) -0.001(5)
C15 0.053(6) 0.059(6) 0.125(10) -0.023(6) -0.006(6) 0.008(5)
C16 0.077(7) 0.046(5) 0.095(8) -0.010(5) -0.048(6) 0.007(5)
C17 0.072(6) 0.043(5) 0.050(5) -0.007(4) -0.021(4) -0.004(4)
C18 0.030(3) 0.026(3) 0.025(3) -0.005(3) 0.005(2) -0.001(3)
C19 0.037(4) 0.070(5) 0.036(4) 0.010(4) -0.002(3) -0.011(4)
C20 0.036(4) 0.097(7) 0.051(5) 0.006(4) -0.002(4) -0.020(4)
C21 0.039(5) 0.073(6) 0.050(5) 0.005(4) 0.017(4) -0.014(4)
C22 0.051(5) 0.059(5) 0.035(4) 0.010(4) 0.003(4) -0.014(4)
C23 0.038(4) 0.045(5) 0.040(4) 0.000(3) -0.003(3) -0.013(3)
C24 0.028(3) 0.026(3) 0.023(3) 0.001(2) -0.002(3) 0.001(3)
C25 0.030(4) 0.035(4) 0.045(4) 0.000(3) 0.013(3) -0.001(3)
C26 0.046(4) 0.026(4) 0.063(5) 0.007(3) 0.011(4) -0.007(3)
C27 0.043(4) 0.025(3) 0.046(4) 0.007(3) -0.007(3) 0.003(3)
C28 0.041(4) 0.038(4) 0.046(4) -0.005(3) 0.007(3) 0.009(3)
C29 0.036(4) 0.037(4) 0.034(4) -0.004(3) 0.007(3) -0.002(3)
C30 0.028(3) 0.023(3) 0.030(3) 0.003(2) 0.001(3) -0.008(2)
C31 0.037(4) 0.026(3) 0.033(3) 0.001(3) -0.003(3) -0.001(3)
C32 0.046(4) 0.035(4) 0.039(4) -0.004(3) -0.012(3) -0.005(3)
C33 0.035(4) 0.040(4) 0.049(4) 0.010(3) -0.012(3) 0.001(3)
C34 0.034(4) 0.040(4) 0.054(5) -0.002(3) 0.004(3) 0.013(3)
C35 0.039(4) 0.032(4) 0.032(4) -0.008(3) 0.001(3) 0.002(3)

loop_
_atom_type_symbol
_atom_type_description
_atom_type_scat_dispersion_real
_atom_type_scat_dispersion_imag
_atom_type_scat_source
C C 0.0033 0.0016 'International Tables Vol C Tables 4.2.6.8 and 6.1.1.4'
H H 0.0000 0.0000 'International Tables Vol C Tables 4.2.6.8 and 6.1.1.4'
O O 0.0106 0.0060 'International Tables Vol C Tables 4.2.6.8 and 6.1.1.4'
P P 0.1023 0.0942 'International Tables Vol C Tables 4.2.6.8 and 6.1.1.4'
Au Au -2.0133 8.8022 'International Tables Vol C Tables 4.2.6.8 and 6.1.1.4'

loop_
_geom_angle_atom_site_label_1
_geom_angle_atom_site_label_2
_geom_angle_atom_site_label_3
_geom_angle
C1 Au1 P1 174.42(17)
C30 P1 C18 105.9(3)
C30 P1 C24 106.7(3)
C18 P1 C24 105.5(3)
C30 P1 Au1 116.1(2)
C18 P1 Au1 110.88(19)
C24 P1 Au1 111.17(19)
C5 O1 C2 108.8(6)
O1 C2 C3 106.2(7)
O1 C2 C1 113.0(6)
C3 C2 C1 118.6(8)
O1 C2 H2 106.1
C3 C2 H2 106.1
C1 C2 H2 106.1
C2 C1 Au1 109.0(4)
C2' C1 Au1 109.8(11)
C2 C1 H1A 109.9
Au1 C1 H1A 109.9
C2 C1 H1B 109.9
Au1 C1 H1B 109.9
H1A C1 H1B 108.3
C2' C1 H1C 109.7
Au1 C1 H1C 109.7
C2' C1 H1D 109.7
Au1 C1 H1D 109.7
H1C C1 H1D 108.2
C2' C3 C4 112.2(13)
C2 C3 C4 105.5(6)
C2 C3 H3A 110.6
C4 C3 H3A 110.6
C2 C3 H3B 110.6
C4 C3 H3B 110.6
H3A C3 H3B 108.8
C2' C3 H3C 109.2
C4 C3 H3C 109.2
C2' C3 H3D 109.2
C4 C3 H3D 109.2
H3C C3 H3D 107.9
C6 C4 C3 116.7(6)
C6 C4 C5 108.9(6)
C3 C4 C5 98.3(5)
C6 C4 C12 110.6(5)
C3 C4 C12 108.1(6)
C5 C4 C12 113.8(6)
O1' C5 C4 105.9(17)
O1 C5 C4 108.3(6)
O1 C5 H5A 110.0
C4 C5 H5A 110.0
O1 C5 H5B 110.0
C4 C5 H5B 110.0
H5A C5 H5B 108.4
O1' C5 H5C 110.6
C4 C5 H5C 110.6
O1' C5 H5D 110.6
C4 C5 H5D 110.6
H5C C5 H5D 108.7
C11 C6 C7 116.9(7)
C11 C6 C4 123.0(6)
C7 C6 C4 120.0(6)
C8 C7 C6 121.4(7)
C8 C7 H7 119.3
C6 C7 H7 119.3
C9 C8 C7 120.4(7)
C9 C8 H8 119.8
C7 C8 H8 119.8
C10 C9 C8 118.6(7)
C10 C9 H9 120.7
C8 C9 H9 120.7
C9 C10 C11 121.7(7)
C9 C10 H10 119.2
C11 C10 H10 119.2
C10 C11 C6 121.1(7)
C10 C11 H11A 119.5
C6 C11 H11A 119.5
C17 C12 C13 118.0(7)
C17 C12 C4 123.4(7)
C13 C12 C4 118.5(6)
C14 C13 C12 121.1(8)
C14 C13 H13 119.4
C12 C13 H13 119.4
C13 C14 C15 120.3(9)
C13 C14 H14 119.9
C15 C14 H14 119.9
C16 C15 C14 119.3(9)
C16 C15 H15 120.4
C14 C15 H15 120.4
C15 C16 C17 120.3(9)
C15 C16 H16 119.8
C17 C16 H16 119.8
C12 C17 C16 121.0(8)
C12 C17 H17 119.5
C16 C17 H17 119.5
C23 C18 C19 118.6(6)
C23 C18 P1 123.2(5)
C19 C18 P1 118.2(4)
C20 C19 C18 120.8(6)
C20 C19 H19 119.6
C18 C19 H19 119.6
C19 C20 C21 120.2(7)
C19 C20 H20 119.9
C21 C20 H20 119.9
C22 C21 C20 119.7(7)
C22 C21 H21 120.1
C20 C21 H21 120.1
C21 C22 C23 119.9(6)
C21 C22 H22 120.1
C23 C22 H22 120.1
C18 C23 C22 120.8(6)
C18 C23 H23 119.6
C22 C23 H23 119.6
C25 C24 C29 119.3(6)
C25 C24 P1 117.4(5)
C29 C24 P1 123.1(5)
C24 C25 C26 120.4(6)
C24 C25 H25 119.8
C26 C25 H25 119.8
C27 C26 C25 120.4(6)
C27 C26 H26 119.8
C25 C26 H26 119.8
C26 C27 C28 120.2(6)
C26 C27 H27 119.9
C28 C27 H27 119.9
C27 C28 C29 120.6(6)
C27 C28 H28 119.7
C29 C28 H28 119.7
C24 C29 C28 119.2(6)
C24 C29 H29 120.4
C28 C29 H29 120.4
C35 C30 C31 119.0(6)
C35 C30 P1 118.3(5)
C31 C30 P1 122.7(5)
C32 C31 C30 119.2(6)
C32 C31 H31 120.4
C30 C31 H31 120.4
C33 C32 C31 121.5(6)
C33 C32 H32 119.2
C31 C32 H32 119.2
C32 C33 C34 119.3(6)
C32 C33 H33 120.3
C34 C33 H33 120.3
C35 C34 C33 120.3(6)
C35 C34 H34 119.9
C33 C34 H34 119.9
C34 C35 C30 120.6(6)
C34 C35 H35 119.7
C30 C35 H35 119.7
C5 O1' C2' 120(3)
C3 C2' O1' 100(2)
C3 C2' C1 119(2)
O1' C2' C1 110(2)
C3 C2' H2' 108.8
O1' C2' H2' 108.8
C1 C2' H2' 108.8

loop_
_geom_bond_atom_site_label_1
_geom_bond_atom_site_label_2
_geom_bond_distance
Au1 C1 2.094(6)
Au1 P1 2.2901(15)
P1 C30 1.816(6)
P1 C18 1.825(6)
P1 C24 1.828(6)
O1 C5 1.403(9)
O1 C2 1.459(9)
C2 C3 1.472(10)
C2 C1 1.480(10)
C2 H2 1.0000
C1 C2' 1.57(3)
C1 H1A 0.9900
C1 H1B 0.9900
C1 H1C 0.9900
C1 H1D 0.9900
C3 C2' 1.37(3)
C3 C4 1.536(9)
C3 H3A 0.9900
C3 H3B 0.9900
C3 H3C 0.9900
C3 H3D 0.9900
C4 C6 1.496(9)
C4 C5 1.544(9)
C4 C12 1.549(9)
C5 O1' 1.25(4)
C5 H5A 0.9900
C5 H5B 0.9900
C5 H5C 0.9900
C5 H5D 0.9900
C6 C11 1.388(9)
C6 C7 1.412(9)
C7 C8 1.388(9)
C7 H7 0.9500
C8 C9 1.381(9)
C8 H8 0.9500
C9 C10 1.376(10)
C9 H9 0.9500
C10 C11 1.383(10)
C10 H10 0.9500
C11 H11A 0.9500
C12 C17 1.371(9)
C12 C13 1.386(9)
C13 C14 1.378(11)
C13 H13 0.9500
C14 C15 1.381(12)
C14 H14 0.9500
C15 C16 1.363(12)
C15 H15 0.9500
C16 C17 1.397(11)
C16 H16 0.9500
C17 H17 0.9500
C18 C23 1.375(8)
C18 C19 1.377(8)
C19 C20 1.375(9)
C19 H19 0.9500
C20 C21 1.379(9)
C20 H20 0.9500
C21 C22 1.364(9)
C21 H21 0.9500
C22 C23 1.391(9)
C22 H22 0.9500
C23 H23 0.9500
C24 C25 1.380(8)
C24 C29 1.382(8)
C25 C26 1.382(8)
C25 H25 0.9500
C26 C27 1.354(9)
C26 H26 0.9500
C27 C28 1.361(9)
C27 H27 0.9500
C28 C29 1.397(9)
C28 H28 0.9500
C29 H29 0.9500
C30 C35 1.388(8)
C30 C31 1.399(8)
C31 C32 1.373(8)
C31 H31 0.9500
C32 C33 1.371(9)
C32 H32 0.9500
C33 C34 1.376(9)
C33 H33 0.9500
C34 C35 1.374(8)
C34 H34 0.9500
C35 H35 0.9500
O1' C2' 1.41(4)
C2' H2' 1.0000

loop_
_geom_torsion_atom_site_label_1
_geom_torsion_atom_site_label_2
_geom_torsion_atom_site_label_3
_geom_torsion_atom_site_label_4
_geom_torsion
C5 O1 C2 C3 -7.0(10)
C5 O1 C2 C1 -138.6(8)
O1 C2 C1 Au1 178.8(6)
C3 C2 C1 Au1 53.7(9)
O1 C2 C3 C4 27.5(9)
C1 C2 C3 C4 155.9(7)
C2' C3 C4 C6 -104.2(17)
C2 C3 C4 C6 -151.1(7)
C2' C3 C4 C5 11.9(18)
C2 C3 C4 C5 -34.9(8)
C2' C3 C4 C12 130.4(17)
C2 C3 C4 C12 83.5(8)
C2 O1 C5 C4 -16.4(9)
C6 C4 C5 O1' 120(2)
C3 C4 C5 O1' -2(2)
C12 C4 C5 O1' -116(2)
C6 C4 C5 O1 153.5(7)
C3 C4 C5 O1 31.5(8)
C12 C4 C5 O1 -82.6(8)
C3 C4 C6 C11 18.7(9)
C5 C4 C6 C11 -91.3(8)
C12 C4 C6 C11 142.9(7)
C3 C4 C6 C7 -166.6(6)
C5 C4 C6 C7 83.4(7)
C12 C4 C6 C7 -42.4(8)
C11 C6 C7 C8 -1.4(10)
C4 C6 C7 C8 -176.4(6)
C6 C7 C8 C9 0.6(11)
C7 C8 C9 C10 0.2(11)
C8 C9 C10 C11 -0.2(11)
C9 C10 C11 C6 -0.6(12)
C7 C6 C11 C10 1.4(10)
C4 C6 C11 C10 176.2(7)
C6 C4 C12 C17 125.7(7)
C3 C4 C12 C17 -105.4(7)
C5 C4 C12 C17 2.7(9)
C6 C4 C12 C13 -54.0(8)
C3 C4 C12 C13 75.0(8)
C5 C4 C12 C13 -177.0(6)
C17 C12 C13 C14 -0.2(11)
C4 C12 C13 C14 179.5(7)
C12 C13 C14 C15 -1.1(13)
C13 C14 C15 C16 2.1(14)
C14 C15 C16 C17 -1.9(13)
C13 C12 C17 C16 0.4(11)
C4 C12 C17 C16 -179.3(6)
C15 C16 C17 C12 0.7(12)
C30 P1 C18 C23 -16.4(6)
C24 P1 C18 C23 96.4(6)
Au1 P1 C18 C23 -143.1(5)
C30 P1 C18 C19 160.6(5)
C24 P1 C18 C19 -86.5(6)
Au1 P1 C18 C19 33.9(6)
C23 C18 C19 C20 -1.6(11)
P1 C18 C19 C20 -178.8(6)
C18 C19 C20 C21 1.7(13)
C19 C20 C21 C22 -0.8(13)
C20 C21 C22 C23 -0.1(12)
C19 C18 C23 C22 0.7(10)
P1 C18 C23 C22 177.7(5)
C21 C22 C23 C18 0.2(11)
C30 P1 C24 C25 -76.9(5)
C18 P1 C24 C25 170.8(5)
Au1 P1 C24 C25 50.5(5)
C30 P1 C24 C29 108.2(5)
C18 P1 C24 C29 -4.2(6)
Au1 P1 C24 C29 -124.4(5)
C29 C24 C25 C26 -0.7(9)
P1 C24 C25 C26 -175.9(5)
C24 C25 C26 C27 1.1(10)
C25 C26 C27 C28 -1.2(10)
C26 C27 C28 C29 0.9(10)
C25 C24 C29 C28 0.4(9)
P1 C24 C29 C28 175.3(5)
C27 C28 C29 C24 -0.5(10)
C18 P1 C30 C35 -104.7(5)
C24 P1 C30 C35 143.2(5)
Au1 P1 C30 C35 18.8(5)
C18 P1 C30 C31 73.6(5)
C24 P1 C30 C31 -38.5(5)
Au1 P1 C30 C31 -162.9(4)
C35 C30 C31 C32 1.6(9)
P1 C30 C31 C32 -176.7(5)
C30 C31 C32 C33 -0.2(10)
C31 C32 C33 C34 -1.3(10)
C32 C33 C34 C35 1.4(10)
C33 C34 C35 C30 0.1(10)
C31 C30 C35 C34 -1.5(9)
P1 C30 C35 C34 176.8(5)
C4 C5 O1' C2' -10(4)
C4 C3 C2' O1' -16(3)
C4 C3 C2' C1 -136.5(18)
C5 O1' C2' C3 17(4)
C5 O1' C2' C1 144(3)
Au1 C1 C2' C3 -47(3)
Au1 C1 C2' O1' -162(2)
